data_7214339
loop_
_publ_author_name
'Constable, Edwin C.'
'Housecroft, Catherine E.'
'Vujovic, Srboljub'
'Zampese, Jennifer A.'

_publ_section_title
;
 2D \\rightarrow 2D Parallel interpenetration of (4,4) sheets constructed
 from a ditopic bis(4,2&#x2032;:6&#x2032;,4&#x2032;&#x2032;-terpyridine)
;
_journal_issue 17
_journal_name_full CrystEngComm
_journal_page_first 3494
_journal_paper_doi 10.1039/c4ce00324a
_journal_volume 16
_journal_year 2014
_chemical_formula_moiety 'C52 H56 Cl4 N6 O2 Zn2, 4(H2 O)'
_chemical_formula_sum 'C52 H64 Cl4 N6 O6 Zn2'
_chemical_formula_weight 1141.64
_chemical_name_systematic
; 
 ? 
;
_space_group_crystal_system monoclinic
_space_group_IT_number 15
_space_group_name_Hall '-C 2yc'
_space_group_name_H-M_alt 'C 1 2/c 1'
_symmetry_space_group_name_Hall '-C 2yc'
_symmetry_space_group_name_H-M 'C 1 2/c 1'
_atom_sites_solution_hydrogens geom
_audit_creation_method SHELXL-2013
_cell_angle_alpha 90
_cell_angle_beta 90.978(3)
_cell_angle_gamma 90
_cell_formula_units_Z 4
_cell_length_a 20.6102(11)
_cell_length_b 11.5999(6)
_cell_length_c 23.8198(12)
_cell_measurement_reflns_used 9903
_cell_measurement_temperature 123(2)
_cell_measurement_theta_max 67.49
_cell_measurement_theta_min 3.71
_cell_volume 5693.9(5)
_computing_cell_refinement 'Bruker SAINT'
_computing_data_collection 'Bruker APEX2'
_computing_data_reduction 'Bruker SAINT'
_computing_molecular_graphics 'Bruker SHELXTL'
_computing_publication_material 'Bruker SHELXTL'
_computing_structure_refinement 'SHELXL-2013 (Sheldrick, 2013)'
_computing_structure_solution 'SHELXS-97 (Sheldrick, 2008)'
_diffrn_ambient_temperature 123(2)
_diffrn_measured_fraction_theta_full 0.999
_diffrn_measured_fraction_theta_max 0.980
_diffrn_measurement_device_type 'Bruker APEX-II CCD'
_diffrn_measurement_method '\f and \w scans'
_diffrn_radiation_type CuK\a
_diffrn_radiation_wavelength 1.54178
_diffrn_reflns_av_R_equivalents 0.0345
_diffrn_reflns_av_unetI/netI 0.0190
_diffrn_reflns_Laue_measured_fraction_full 0.999
_diffrn_reflns_Laue_measured_fraction_max 0.980
_diffrn_reflns_limit_h_max 24
_diffrn_reflns_limit_h_min -24
_diffrn_reflns_limit_k_max 13
_diffrn_reflns_limit_k_min -13
_diffrn_reflns_limit_l_max 28
_diffrn_reflns_limit_l_min -26
_diffrn_reflns_number 39090
_diffrn_reflns_point_group_measured_fraction_full 0.999
_diffrn_reflns_point_group_measured_fraction_max 0.980
_diffrn_reflns_theta_full 66.500
_diffrn_reflns_theta_max 68.322
_diffrn_reflns_theta_min 4.291
_exptl_absorpt_coefficient_mu 3.169
_exptl_absorpt_correction_T_max 0.728
_exptl_absorpt_correction_T_min 0.718
_exptl_absorpt_correction_type multi-scan
_exptl_absorpt_process_details sadabs
_exptl_crystal_colour yellow
_exptl_crystal_density_diffrn 1.322
_exptl_crystal_description block
_exptl_crystal_F_000 2344
_exptl_crystal_size_max 0.180
_exptl_crystal_size_mid 0.100
_exptl_crystal_size_min 0.100
_refine_ls_extinction_method none
_refine_ls_goodness_of_fit_ref 1.192
_refine_ls_hydrogen_treatment constr
_refine_ls_matrix_type full
_refine_ls_number_parameters 382
_refine_ls_number_reflns 5115
_refine_ls_number_restraints 54
_refine_ls_restrained_S_all 1.204
_refine_ls_R_factor_all 0.0616
_refine_ls_R_factor_gt 0.0591
_refine_ls_shift/su_max 0.004
_refine_ls_shift/su_mean 0.000
_refine_ls_structure_factor_coef Fsqd
_refine_ls_weighting_details
; 
 w=1/[\s^2^(Fo^2^)+(0.0709P)^2^+27.0587P] 
 where P=(Fo^2^+2Fc^2^)/3 
;
_refine_ls_weighting_scheme calc
_refine_ls_wR_factor_gt 0.1643
_refine_ls_wR_factor_ref 0.1659
_reflns_Friedel_coverage 0.000
_reflns_number_gt 4828
_reflns_number_total 5115
_reflns_threshold_expression 'I > 2\s(I)'
_cod_data_source_file c4ce00324a2.cif
_cod_data_source_block sv118
_cod_database_code 7214339
_shelx_space_group_comment
; 
The symmetry employed for this shelxl refinement is uniquely defined 
by the following loop, which should always be used as a source of 
symmetry information in preference to the above space-group names. 
They are only intended as comments. 
;
_shelx_estimated_absorpt_t_min 0.599
_shelx_estimated_absorpt_t_max 0.742

loop_
_space_group_symop_operation_xyz
'x, y, z'
'-x, y, -z+1/2'
'x+1/2, y+1/2, z'
'-x+1/2, y+1/2, -z+1/2'
'-x, -y, -z'
'x, -y, z-1/2'
'-x+1/2, -y+1/2, -z'
'x+1/2, -y+1/2, z-1/2'

loop_
_atom_site_label
_atom_site_type_symbol
_atom_site_fract_x
_atom_site_fract_y
_atom_site_fract_z
_atom_site_U_iso_or_equiv
_atom_site_adp_type
_atom_site_occupancy
_atom_site_site_symmetry_order
_atom_site_calc_flag
_atom_site_refinement_flags_posn
_atom_site_refinement_flags_adp
_atom_site_refinement_flags_occupancy
_atom_site_disorder_assembly
_atom_site_disorder_group
Zn1 Zn 0.21034(3) 0.31846(5) 0.33588(2) 0.03253(19) Uani 1 1 d . . . . .
Cl1 Cl 0.22128(6) 0.14818(10) 0.37734(5) 0.0490(3) Uani 1 1 d . . . . .
Cl2 Cl 0.11474(5) 0.40199(9) 0.31768(4) 0.0415(3) Uani 1 1 d . . . . .
N1 N 0.25631(15) 0.4303(3) 0.38919(12) 0.0307(7) Uani 1 1 d . . . . .
N2 N 0.30964(14) 0.6695(3) 0.55824(12) 0.0265(6) Uani 1 1 d . . . . .
N3 N 0.25621(16) 0.6931(3) 0.76106(13) 0.0318(7) Uani 1 1 d . . . . .
O1 O 0.51269(13) 0.7684(2) 0.47499(12) 0.0364(6) Uani 1 1 d . . . . .
C1 C 0.28624(19) 0.5248(4) 0.37117(16) 0.0348(9) Uani 1 1 d . . . . .
H1A H 0.2903 0.5360 0.3319 0.042 Uiso 1 1 calc R U . . .
C2 C 0.31139(19) 0.6067(4) 0.40705(16) 0.0333(8) Uani 1 1 d . . . . .
H2A H 0.3332 0.6722 0.3926 0.040 Uiso 1 1 calc R U . . .
C3 C 0.30477(17) 0.5933(3) 0.46507(15) 0.0279(8) Uani 1 1 d . . . . .
C4 C 0.27333(19) 0.4948(4) 0.48354(15) 0.0336(8) Uani 1 1 d . . . . .
H4A H 0.2676 0.4821 0.5225 0.040 Uiso 1 1 calc R U . . .
C5 C 0.2506(2) 0.4159(4) 0.44496(16) 0.0360(9) Uani 1 1 d . . . . .
H5A H 0.2300 0.3482 0.4582 0.043 Uiso 1 1 calc R U . . .
C6 C 0.33119(17) 0.6781(3) 0.50573(15) 0.0266(8) Uani 1 1 d . . . . .
C7 C 0.37761(17) 0.7590(3) 0.49041(15) 0.0286(8) Uani 1 1 d . . . . .
H7A H 0.3924 0.7617 0.4529 0.034 Uiso 1 1 calc R U . . .
C8 C 0.40203(17) 0.8352(3) 0.52990(15) 0.0274(8) Uani 1 1 d . . . . .
C9 C 0.37843(18) 0.8289(3) 0.58457(15) 0.0276(8) Uani 1 1 d . . . . .
H9A H 0.3930 0.8812 0.6127 0.033 Uiso 1 1 calc R U . . .
C10 C 0.33310(17) 0.7441(3) 0.59667(14) 0.0267(7) Uani 1 1 d . . . . .
C11 C 0.2368(2) 0.6292(4) 0.71733(17) 0.0439(11) Uani 1 1 d . . . . .
H11A H 0.2051 0.5711 0.7232 0.053 Uiso 1 1 calc R U . . .
C12 C 0.2607(2) 0.6437(4) 0.66388(17) 0.0404(10) Uani 1 1 d . . . . .
H12A H 0.2451 0.5970 0.6338 0.049 Uiso 1 1 calc R U . . .
C13 C 0.30775(18) 0.7271(3) 0.65463(15) 0.0274(8) Uani 1 1 d . . . . .
C14 C 0.32802(19) 0.7932(4) 0.69991(16) 0.0345(9) Uani 1 1 d . . . . .
H14A H 0.3600 0.8513 0.6954 0.041 Uiso 1 1 calc R U . . .
C15 C 0.30102(19) 0.7737(4) 0.75236(15) 0.0345(9) Uani 1 1 d . . . . .
H15A H 0.3152 0.8198 0.7832 0.041 Uiso 1 1 calc R U . . .
C16 C 0.45259(18) 0.9201(3) 0.51474(15) 0.0290(8) Uani 1 1 d . . . . .
C17 C 0.50774(18) 0.8838(3) 0.48527(15) 0.0306(8) Uani 1 1 d . . . . .
C18 C 0.55408(18) 0.9648(3) 0.47071(15) 0.0310(8) Uani 1 1 d . . . . .
H18A H 0.5910 0.9410 0.4504 0.037 Uiso 1 1 calc R U . . .
C19 C 0.5701(2) 0.7251(4) 0.4493(2) 0.0423(10) Uani 1 1 d . . . . .
H19A H 0.6089 0.7455 0.4724 0.051 Uiso 1 1 calc R U . . .
H19B H 0.5749 0.7593 0.4115 0.051 Uiso 1 1 calc R U . . .
C20 C 0.5639(2) 0.5961(4) 0.4448(2) 0.0420(10) Uani 1 1 d . . . . .
H20A H 0.6031 0.5653 0.4266 0.050 Uiso 1 1 calc R U . . .
H20B H 0.5625 0.5633 0.4831 0.050 Uiso 1 1 calc R U . . .
C21 C 0.5051(3) 0.5557(4) 0.4123(2) 0.0549(12) Uani 1 1 d . . . . .
H21A H 0.5029 0.5970 0.3759 0.066 Uiso 1 1 calc R U . A 1
H21B H 0.4658 0.5759 0.4334 0.066 Uiso 1 1 calc R U . A 1
C22 C 0.5050(3) 0.4260(4) 0.4011(3) 0.0584(13) Uani 0.541(11) 1 d . . P B 1
H22A H 0.5228 0.3857 0.4346 0.070 Uiso 0.541(11) 1 calc R U P B 1
H22B H 0.5338 0.4095 0.3693 0.070 Uiso 0.541(11) 1 calc R U P B 1
C23 C 0.4354(4) 0.3773(7) 0.3871(3) 0.039(2) Uani 0.541(11) 1 d . . P B 1
H23A H 0.4068 0.3929 0.4192 0.047 Uiso 0.541(11) 1 calc R U P B 1
H23B H 0.4174 0.4188 0.3541 0.047 Uiso 0.541(11) 1 calc R U P B 1
C24 C 0.4347(8) 0.2487(11) 0.3749(7) 0.076(4) Uani 0.541(11) 1 d . U P B 1
H24A H 0.3892 0.2218 0.3725 0.092 Uiso 0.541(11) 1 calc R U P B 1
H24B H 0.4563 0.2075 0.4065 0.092 Uiso 0.541(11) 1 calc R U P B 1
C25 C 0.4696(9) 0.2176(15) 0.3192(7) 0.098(4) Uani 0.541(11) 1 d . U P B 1
H25A H 0.4484 0.2609 0.2881 0.118 Uiso 0.541(11) 1 calc R U P B 1
H25B H 0.5151 0.2443 0.3222 0.118 Uiso 0.541(11) 1 calc R U P B 1
C26 C 0.4696(8) 0.0933(14) 0.3044(8) 0.113(5) Uani 0.541(11) 1 d . U P B 1
H26A H 0.4799 0.0475 0.3380 0.169 Uiso 0.541(11) 1 calc R U P B 1
H26B H 0.5023 0.0789 0.2758 0.169 Uiso 0.541(11) 1 calc R U P B 1
H26C H 0.4267 0.0714 0.2896 0.169 Uiso 0.541(11) 1 calc R U P B 1
C22' C 0.5050(3) 0.4260(4) 0.4011(3) 0.0584(13) Uani 0.459(11) 1 d . . P B 2
H22C H 0.4878 0.3851 0.4341 0.070 Uiso 0.459(11) 1 calc R U P B 2
H22D H 0.5500 0.3994 0.3954 0.070 Uiso 0.459(11) 1 calc R U P B 2
C23' C 0.4628(10) 0.3964(15) 0.3485(9) 0.103(4) Uani 0.459(11) 1 d . U P B 2
H23C H 0.4181 0.4246 0.3541 0.124 Uiso 0.459(11) 1 calc R U P B 2
H23D H 0.4805 0.4369 0.3155 0.124 Uiso 0.459(11) 1 calc R U P B 2
C24' C 0.4608(12) 0.2660(19) 0.3364(11) 0.105(4) Uani 0.459(11) 1 d . U P B 2
H24C H 0.4425 0.2530 0.2982 0.126 Uiso 0.459(11) 1 calc R U P B 2
H24D H 0.5055 0.2349 0.3375 0.126 Uiso 0.459(11) 1 calc R U P B 2
C25' C 0.4210(14) 0.204(2) 0.3777(12) 0.107(4) Uani 0.459(11) 1 d . U P B 2
H25C H 0.3763 0.2349 0.3768 0.129 Uiso 0.459(11) 1 calc R U P B 2
H25D H 0.4395 0.2158 0.4159 0.129 Uiso 0.459(11) 1 calc R U P B 2
C26' C 0.4191(11) 0.0658(17) 0.3637(9) 0.115(5) Uani 0.459(11) 1 d . U P B 2
H26D H 0.4133 0.0546 0.3232 0.173 Uiso 0.459(11) 1 calc R U P B 2
H26E H 0.3828 0.0301 0.3833 0.173 Uiso 0.459(11) 1 calc R U P B 2
H26F H 0.4599 0.0301 0.3763 0.173 Uiso 0.459(11) 1 calc R U P B 2
O101 O 0.3473(5) 0.5752(10) 0.2462(3) 0.088(3) Uani 0.5 1 d . . P C 1
O102 O 0.3986(4) 0.5797(12) 0.2411(5) 0.124(5) Uani 0.5 1 d . . P D 2
O103 O 0.4409(7) 0.7949(13) 0.3211(5) 0.128(5) Uani 0.5 1 d . . P E 3
O201 O 0.4672(11) 0.630(2) 0.2321(12) 0.114(8) Uani 0.25 1 d . . P F 4
O202 O 0.3916(10) 0.761(2) 0.3241(11) 0.103(7) Uani 0.25 1 d . . P G 5

loop_
_atom_site_aniso_label
_atom_site_aniso_U_11
_atom_site_aniso_U_22
_atom_site_aniso_U_33
_atom_site_aniso_U_23
_atom_site_aniso_U_13
_atom_site_aniso_U_12
Zn1 0.0402(3) 0.0370(3) 0.0207(3) -0.0010(2) 0.0094(2) 0.0034(2)
Cl1 0.0698(7) 0.0400(6) 0.0378(6) 0.0089(4) 0.0207(5) 0.0095(5)
Cl2 0.0379(5) 0.0502(6) 0.0364(5) 0.0013(4) 0.0052(4) 0.0040(4)
N1 0.0313(16) 0.0405(18) 0.0205(15) -0.0024(13) 0.0054(12) 0.0050(14)
N2 0.0237(15) 0.0338(16) 0.0222(15) 0.0019(12) 0.0052(12) 0.0035(12)
N3 0.0389(18) 0.0356(18) 0.0210(15) 0.0013(13) 0.0089(13) -0.0020(14)
O1 0.0324(14) 0.0332(14) 0.0442(16) -0.0003(12) 0.0201(12) 0.0017(11)
C1 0.037(2) 0.045(2) 0.0216(18) 0.0038(16) 0.0063(15) 0.0061(18)
C2 0.037(2) 0.040(2) 0.0235(18) 0.0039(16) 0.0060(15) 0.0027(17)
C3 0.0240(17) 0.037(2) 0.0228(18) 0.0012(15) 0.0043(13) 0.0071(15)
C4 0.037(2) 0.044(2) 0.0204(17) 0.0010(16) 0.0076(15) -0.0040(17)
C5 0.041(2) 0.041(2) 0.0253(19) 0.0026(16) 0.0053(16) -0.0042(18)
C6 0.0240(17) 0.0334(19) 0.0226(17) 0.0033(14) 0.0056(14) 0.0058(14)
C7 0.0279(18) 0.036(2) 0.0220(17) 0.0045(15) 0.0080(14) 0.0017(15)
C8 0.0238(17) 0.0318(19) 0.0270(18) 0.0039(15) 0.0085(14) 0.0066(14)
C9 0.0282(18) 0.0309(19) 0.0239(18) -0.0004(14) 0.0076(14) 0.0039(14)
C10 0.0287(18) 0.0288(18) 0.0228(17) 0.0015(14) 0.0073(14) 0.0056(14)
C11 0.067(3) 0.036(2) 0.029(2) -0.0048(17) 0.019(2) -0.020(2)
C12 0.057(3) 0.038(2) 0.027(2) -0.0063(17) 0.0136(18) -0.013(2)
C13 0.0285(18) 0.0299(19) 0.0240(17) 0.0020(15) 0.0066(14) 0.0043(15)
C14 0.032(2) 0.046(2) 0.0258(19) 0.0008(17) 0.0071(15) -0.0112(17)
C15 0.037(2) 0.047(2) 0.0199(17) -0.0029(16) 0.0056(15) -0.0094(18)
C16 0.0283(18) 0.034(2) 0.0250(18) 0.0043(15) 0.0090(14) 0.0024(15)
C17 0.0308(19) 0.035(2) 0.0265(18) 0.0032(15) 0.0106(15) 0.0032(16)
C18 0.0259(18) 0.040(2) 0.0273(18) 0.0038(16) 0.0141(14) 0.0042(15)
C19 0.034(2) 0.039(2) 0.055(3) 0.001(2) 0.0218(19) 0.0056(18)
C20 0.036(2) 0.042(2) 0.049(3) 0.0049(19) 0.0192(19) 0.0082(18)
C21 0.058(3) 0.043(3) 0.063(3) -0.003(2) -0.008(2) 0.013(2)
C22 0.059(3) 0.047(3) 0.069(3) -0.007(2) -0.013(3) 0.020(2)
C23 0.049(5) 0.042(4) 0.025(4) -0.005(3) -0.001(3) 0.010(4)
C24 0.089(8) 0.062(7) 0.076(7) -0.023(6) -0.051(6) 0.019(6)
C25 0.097(6) 0.093(6) 0.103(7) -0.034(5) -0.030(5) 0.024(5)
C26 0.093(8) 0.101(8) 0.142(10) -0.048(8) -0.052(7) 0.042(7)
C22' 0.059(3) 0.047(3) 0.069(3) -0.007(2) -0.013(3) 0.020(2)
C23' 0.115(7) 0.086(7) 0.105(8) -0.001(6) -0.041(6) 0.003(6)
C24' 0.117(7) 0.090(6) 0.106(7) 0.000(6) -0.042(6) 0.003(6)
C25' 0.119(7) 0.095(6) 0.106(7) 0.003(5) -0.040(5) 0.002(5)
C26' 0.133(8) 0.095(8) 0.115(8) 0.014(7) -0.052(7) 0.000(7)
O101 0.073(6) 0.142(9) 0.050(5) 0.035(5) 0.015(4) 0.015(6)
O102 0.042(5) 0.193(13) 0.135(9) 0.114(9) -0.013(5) -0.029(6)
O103 0.110(10) 0.170(13) 0.102(8) 0.072(9) -0.007(7) 0.052(9)
O201 0.084(14) 0.095(15) 0.16(2) 0.036(15) -0.016(14) -0.009(12)
O202 0.044(10) 0.132(19) 0.135(19) 0.008(15) 0.011(11) -0.007(11)

loop_
_atom_type_symbol
_atom_type_description
_atom_type_scat_dispersion_real
_atom_type_scat_dispersion_imag
_atom_type_scat_source
C C 0.0181 0.0091 'International Tables Vol C Tables 4.2.6.8 and 6.1.1.4'
H H 0.0000 0.0000 'International Tables Vol C Tables 4.2.6.8 and 6.1.1.4'
N N 0.0311 0.0180 'International Tables Vol C Tables 4.2.6.8 and 6.1.1.4'
O O 0.0492 0.0322 'International Tables Vol C Tables 4.2.6.8 and 6.1.1.4'
Cl Cl 0.3639 0.7018 'International Tables Vol C Tables 4.2.6.8 and 6.1.1.4'
Zn Zn -1.5491 0.6778 'International Tables Vol C Tables 4.2.6.8 and 6.1.1.4'

loop_
_geom_angle_atom_site_label_1
_geom_angle_atom_site_label_2
_geom_angle_atom_site_label_3
_geom_angle
_geom_angle_site_symmetry_1
_geom_angle_site_symmetry_3
N3 Zn1 N1 111.69(13) 6_565 .
N3 Zn1 Cl1 106.61(10) 6_565 .
N1 Zn1 Cl1 104.28(10) . .
N3 Zn1 Cl2 106.27(10) 6_565 .
N1 Zn1 Cl2 104.15(9) . .
Cl1 Zn1 Cl2 123.77(5) . .
C1 N1 C5 117.9(3) . .
C1 N1 Zn1 122.4(3) . .
C5 N1 Zn1 119.3(3) . .
C6 N2 C10 117.9(3) . .
C15 N3 C11 117.9(3) . .
C15 N3 Zn1 121.0(3) . 6_566
C11 N3 Zn1 120.6(3) . 6_566
C17 O1 C19 119.1(3) . .
N1 C1 C2 122.7(3) . .
N1 C1 H1A 118.6 . .
C2 C1 H1A 118.6 . .
C1 C2 C3 119.7(4) . .
C1 C2 H2A 120.2 . .
C3 C2 H2A 120.2 . .
C4 C3 C2 117.3(4) . .
C4 C3 C6 120.6(3) . .
C2 C3 C6 122.1(3) . .
C5 C4 C3 119.5(3) . .
C5 C4 H4A 120.3 . .
C3 C4 H4A 120.3 . .
N1 C5 C4 122.9(4) . .
N1 C5 H5A 118.5 . .
C4 C5 H5A 118.5 . .
N2 C6 C7 122.4(3) . .
N2 C6 C3 116.0(3) . .
C7 C6 C3 121.6(3) . .
C8 C7 C6 119.8(3) . .
C8 C7 H7A 120.1 . .
C6 C7 H7A 120.1 . .
C7 C8 C9 118.2(3) . .
C7 C8 C16 120.6(3) . .
C9 C8 C16 121.2(3) . .
C10 C9 C8 118.4(3) . .
C10 C9 H9A 120.8 . .
C8 C9 H9A 120.8 . .
N2 C10 C9 123.3(3) . .
N2 C10 C13 114.6(3) . .
C9 C10 C13 122.0(3) . .
N3 C11 C12 123.0(4) . .
N3 C11 H11A 118.5 . .
C12 C11 H11A 118.5 . .
C11 C12 C13 119.4(4) . .
C11 C12 H12A 120.3 . .
C13 C12 H12A 120.3 . .
C14 C13 C12 117.7(3) . .
C14 C13 C10 122.8(3) . .
C12 C13 C10 119.5(3) . .
C13 C14 C15 119.3(4) . .
C13 C14 H14A 120.4 . .
C15 C14 H14A 120.4 . .
N3 C15 C14 122.8(4) . .
N3 C15 H15A 118.6 . .
C14 C15 H15A 118.6 . .
C18 C16 C17 119.7(3) 5_676 .
C18 C16 C8 120.4(3) 5_676 .
C17 C16 C8 119.9(3) . .
O1 C17 C18 124.4(3) . .
O1 C17 C16 116.5(3) . .
C18 C17 C16 119.1(4) . .
C16 C18 C17 121.2(3) 5_676 .
C16 C18 H18A 119.4 5_676 .
C17 C18 H18A 119.4 . .
O1 C19 C20 108.0(3) . .
O1 C19 H19A 110.1 . .
C20 C19 H19A 110.1 . .
O1 C19 H19B 110.1 . .
C20 C19 H19B 110.1 . .
H19A C19 H19B 108.4 . .
C21 C20 C19 114.4(4) . .
C21 C20 H20A 108.7 . .
C19 C20 H20A 108.7 . .
C21 C20 H20B 108.7 . .
C19 C20 H20B 108.7 . .
H20A C20 H20B 107.6 . .
C20 C21 C22 113.3(4) . .
C20 C21 H21A 108.9 . .
C22 C21 H21A 108.9 . .
C20 C21 H21B 108.9 . .
C22 C21 H21B 108.9 . .
H21A C21 H21B 107.7 . .
C21 C22 C23 112.9(5) . .
C21 C22 H22A 109.0 . .
C23 C22 H22A 109.0 . .
C21 C22 H22B 109.0 . .
C23 C22 H22B 109.0 . .
H22A C22 H22B 107.8 . .
C24 C23 C22 113.5(8) . .
C24 C23 H23A 108.9 . .
C22 C23 H23A 108.9 . .
C24 C23 H23B 108.9 . .
C22 C23 H23B 108.9 . .
H23A C23 H23B 107.7 . .
C23 C24 C25 112.7(16) . .
C23 C24 H24A 109.1 . .
C25 C24 H24A 109.1 . .
C23 C24 H24B 109.1 . .
C25 C24 H24B 109.1 . .
H24A C24 H24B 107.8 . .
C26 C25 C24 115.3(18) . .
C26 C25 H25A 108.4 . .
C24 C25 H25A 108.4 . .
C26 C25 H25B 108.4 . .
C24 C25 H25B 108.4 . .
H25A C25 H25B 107.5 . .
C25 C26 H26A 109.5 . .
C25 C26 H26B 109.5 . .
H26A C26 H26B 109.5 . .
C25 C26 H26C 109.5 . .
H26A C26 H26C 109.5 . .
H26B C26 H26C 109.5 . .
C24' C23' H23C 109.1 . .
C24' C23' H23D 109.1 . .
H23C C23' H23D 107.8 . .
C25' C24' C23' 112(3) . .
C25' C24' H24C 109.3 . .
C23' C24' H24C 109.3 . .
C25' C24' H24D 109.3 . .
C23' C24' H24D 109.3 . .
H24C C24' H24D 107.9 . .
C24' C25' C26' 111(2) . .
C24' C25' H25C 109.5 . .
C26' C25' H25C 109.5 . .
C24' C25' H25D 109.5 . .
C26' C25' H25D 109.5 . .
H25C C25' H25D 108.1 . .
C25' C26' H26D 109.5 . .
C25' C26' H26E 109.5 . .
H26D C26' H26E 109.5 . .
C25' C26' H26F 109.5 . .
H26D C26' H26F 109.5 . .
H26E C26' H26F 109.5 . .

loop_
_geom_bond_atom_site_label_1
_geom_bond_atom_site_label_2
_geom_bond_distance
_geom_bond_site_symmetry_2
Zn1 N3 2.036(3) 6_565
Zn1 N1 2.037(3) .
Zn1 Cl1 2.2182(12) .
Zn1 Cl2 2.2315(11) .
N1 C1 1.333(5) .
N1 C5 1.346(5) .
N2 C6 1.338(5) .
N2 C10 1.343(5) .
N3 C15 1.333(5) .
N3 C11 1.335(5) .
N3 Zn1 2.036(3) 6_566
O1 C17 1.365(5) .
O1 C19 1.433(5) .
C1 C2 1.374(6) .
C1 H1A 0.9500 .
C2 C3 1.400(5) .
C2 H2A 0.9500 .
C3 C4 1.388(6) .
C3 C6 1.478(5) .
C4 C5 1.374(6) .
C4 H4A 0.9500 .
C5 H5A 0.9500 .
C6 C7 1.393(5) .
C7 C8 1.380(6) .
C7 H7A 0.9500 .
C8 C9 1.400(5) .
C8 C16 1.483(5) .
C9 C10 1.390(5) .
C9 H9A 0.9500 .
C10 C13 1.497(5) .
C11 C12 1.383(6) .
C11 H11A 0.9500 .
C12 C13 1.391(6) .
C12 H12A 0.9500 .
C13 C14 1.382(5) .
C14 C15 1.395(5) .
C14 H14A 0.9500 .
C15 H15A 0.9500 .
C16 C18 1.386(6) 5_676
C16 C17 1.411(5) .
C17 C18 1.388(5) .
C18 C16 1.386(6) 5_676
C18 H18A 0.9500 .
C19 C20 1.506(6) .
C19 H19A 0.9900 .
C19 H19B 0.9900 .
C20 C21 1.502(7) .
C20 H20A 0.9900 .
C20 H20B 0.9900 .
C21 C22 1.527(7) .
C21 H21A 0.9900 .
C21 H21B 0.9900 .
C22 C23 1.571(10) .
C22 H22A 0.9900 .
C22 H22B 0.9900 .
C23 C24 1.520(15) .
C23 H23A 0.9900 .
C23 H23B 0.9900 .
C24 C25 1.56(3) .
C24 H24A 0.9900 .
C24 H24B 0.9900 .
C25 C26 1.48(2) .
C25 H25A 0.9900 .
C25 H25B 0.9900 .
C26 H26A 0.9800 .
C26 H26B 0.9800 .
C26 H26C 0.9800 .
C23' C24' 1.54(3) .
C23' H23C 0.9900 .
C23' H23D 0.9900 .
C24' C25' 1.48(4) .
C24' H24C 0.9900 .
C24' H24D 0.9900 .
C25' C26' 1.63(3) .
C25' H25C 0.9900 .
C25' H25D 0.9900 .
C26' H26D 0.9800 .
C26' H26E 0.9800 .
C26' H26F 0.9800 .
O201 O201 1.59(4) 2_655
